data_1514996
loop_
_publ_author_name
'Tsay, Charlene'
'Peters, Jonas C.'

_publ_section_title
;
 Thermally stable N2 and H2 adducts of cationic nickel(ii)
;
_journal_issue 4
_journal_name_full 'Chemical Science'
_journal_page_first 1313
_journal_paper_doi 10.1039/c2sc01033j
_journal_volume 3
_journal_year 2012
_chemical_formula_moiety 'C54 H42 N2 Ni P3 Si, C32 H12 B F24'
_chemical_formula_sum 'C86 H54 B F24 N2 Ni P3 Si'
_chemical_formula_weight 1761.83
_chemical_melting_point ?
_chemical_name_common {[SiP(Ph)3]Ni-N2}{BArF}
_chemical_name_systematic
;
?
;
_space_group_IT_number 2
_symmetry_cell_setting triclinic
_symmetry_space_group_name_Hall '-P 1'
_symmetry_space_group_name_H-M 'P -1'
_atom_sites_solution_hydrogens geom
_atom_sites_solution_primary direct
_atom_sites_solution_secondary difmap
_audit_creation_method SHELXL-97
_cell_angle_alpha 74.996(3)
_cell_angle_beta 84.981(3)
_cell_angle_gamma 83.775(3)
_cell_formula_units_Z 2
_cell_length_a 13.2952(6)
_cell_length_b 15.4595(7)
_cell_length_c 20.2687(10)
_cell_measurement_reflns_used 8871
_cell_measurement_temperature 100(2)
_cell_measurement_theta_max 29.39
_cell_measurement_theta_min 2.43
_cell_volume 3992.6(3)
_computing_cell_refinement 'SAINT-Plus v7.66A (Bruker-AXS, 2009)'
_computing_data_collection 'APEX2 v2010.7-0 (Bruker-AXS, 2010)'
_computing_data_reduction 'SAINT-Plus v7.66A (Bruker-AXS, 2009)'
_computing_molecular_graphics 'Bruker SHELXTL'
_computing_publication_material 'Bruker SHELXTL'
_computing_structure_refinement 'SHELXL-97 (Sheldrick, 1997)'
_computing_structure_solution 'SHELXS-97 (Sheldrick, 1990)'
_diffrn_ambient_temperature 100(2)
_diffrn_detector_area_resol_mean 8.3
_diffrn_measured_fraction_theta_full 0.991
_diffrn_measured_fraction_theta_max 0.991
_diffrn_measurement_device_type 'Bruker KAPPA APEX II'
_diffrn_measurement_method '\w and \f scans'
_diffrn_radiation_monochromator graphite
_diffrn_radiation_source 'fine-focus sealed tube'
_diffrn_radiation_type MoK\a
_diffrn_radiation_wavelength 0.71073
_diffrn_reflns_av_R_equivalents 0.0712
_diffrn_reflns_av_sigmaI/netI 0.0802
_diffrn_reflns_limit_h_max 17
_diffrn_reflns_limit_h_min -17
_diffrn_reflns_limit_k_max 20
_diffrn_reflns_limit_k_min -20
_diffrn_reflns_limit_l_max 27
_diffrn_reflns_limit_l_min -25
_diffrn_reflns_number 72851
_diffrn_reflns_theta_full 28.28
_diffrn_reflns_theta_max 28.28
_diffrn_reflns_theta_min 1.81
_diffrn_standards_decay_% 0
_diffrn_standards_interval_count 0
_diffrn_standards_interval_time 0
_diffrn_standards_number 0
_exptl_absorpt_coefficient_mu 0.422
_exptl_absorpt_correction_T_max 0.9671
_exptl_absorpt_correction_T_min 0.9093
_exptl_absorpt_correction_type multi-scan
_exptl_absorpt_process_details 'SADABS v2008/1 (Bruker-AXS, 2008)'
_exptl_crystal_colour red
_exptl_crystal_density_diffrn 1.466
_exptl_crystal_density_meas ?
_exptl_crystal_density_method 'not measured'
_exptl_crystal_description plate
_exptl_crystal_F_000 1784
_exptl_crystal_size_max 0.23
_exptl_crystal_size_mid 0.15
_exptl_crystal_size_min 0.08
_refine_diff_density_max 1.215
_refine_diff_density_min -0.987
_refine_diff_density_rms 0.078
_refine_ls_extinction_method none
_refine_ls_goodness_of_fit_ref 1.011
_refine_ls_hydrogen_treatment constr
_refine_ls_matrix_type full
_refine_ls_number_parameters 1073
_refine_ls_number_reflns 19649
_refine_ls_number_restraints 1036
_refine_ls_restrained_S_all 1.028
_refine_ls_R_factor_all 0.0963
_refine_ls_R_factor_gt 0.0526
_refine_ls_shift/su_max 0.001
_refine_ls_shift/su_mean 0.000
_refine_ls_structure_factor_coef Fsqd
_refine_ls_weighting_details 'calc w=1/[\s^2^(Fo^2^)+(0.0401P)^2^+3.3273P] where P=(Fo^2^+2Fc^2^)/3'
_refine_ls_weighting_scheme calc
_refine_ls_wR_factor_gt 0.1037
_refine_ls_wR_factor_ref 0.1203
_reflns_number_gt 12927
_reflns_number_total 19649
_reflns_threshold_expression >2sigma(I)
_cod_data_source_file c2sc01033j.txt
_cod_data_source_block ct07
_cod_depositor_comments
;
The following automatic conversions were performed:

'_chemical_melting_point' value 'not measured' was changed to '?' -
the value is undefined or not given.

'_symmetry_cell_setting' value
'Triclinic' changed to 'triclinic' according to
/usr/data/users/saulius/automatic-downloads/retrospective/RSC/lib/dictionaries/cif_core.dic
dictionary named 'cif_core.dic' version 2.4.2 from 2011-04-26.

Automatic conversion script
Id: cif_fix_values 2281 2013-09-26 08:29:07Z andrius 

The following automatic conversions were performed:

'_exptl_crystal_density_meas' value 'not measured' was changed to '?'
- the value is perceived as not measured.

Automatic conversion script
Id: cif_fix_values 3008 2015-01-20 13:52:24Z robertas 
;
_cod_original_sg_symbol_H-M P-1
_cod_database_code 1514996

loop_
_symmetry_equiv_pos_as_xyz
'x, y, z'
'-x, -y, -z'

loop_
_atom_site_label
_atom_site_type_symbol
_atom_site_fract_x
_atom_site_fract_y
_atom_site_fract_z
_atom_site_U_iso_or_equiv
_atom_site_adp_type
_atom_site_occupancy
_atom_site_symmetry_multiplicity
_atom_site_calc_flag
_atom_site_refinement_flags
_atom_site_disorder_assembly
_atom_site_disorder_group
Ni1 Ni 0.33794(2) 0.67018(2) 0.292103(17) 0.01377(8) Uani 1 1 d . . .
N1 N 0.45598(18) 0.59627(15) 0.32322(12) 0.0211(5) Uani 1 1 d . . .
N2 N 0.5195(2) 0.55061(19) 0.34440(15) 0.0360(7) Uani 1 1 d . . .
Si1 Si 0.18836(5) 0.74874(5) 0.26742(4) 0.01553(16) Uani 1 1 d . . .
P1 P 0.36104(5) 0.78090(4) 0.34006(4) 0.01627(15) Uani 1 1 d . . .
C11 C 0.2779(2) 0.88155(17) 0.30657(14) 0.0200(6) Uani 1 1 d . . .
C12 C 0.2900(2) 0.96687(18) 0.31451(16) 0.0270(7) Uani 1 1 d . . .
H12 H 0.3467 0.9761 0.3365 0.032 Uiso 1 1 calc R . .
C13 C 0.2188(2) 1.03799(19) 0.29009(17) 0.0299(7) Uani 1 1 d . . .
H13 H 0.2264 1.0961 0.2955 0.036 Uiso 1 1 calc R . .
C14 C 0.1364(2) 1.02408(19) 0.25778(15) 0.0269(7) Uani 1 1 d . . .
H14 H 0.0874 1.0728 0.2416 0.032 Uiso 1 1 calc R . .
C15 C 0.1247(2) 0.94014(18) 0.24888(15) 0.0223(6) Uani 1 1 d . . .
H15 H 0.0681 0.9318 0.2263 0.027 Uiso 1 1 calc R . .
C16 C 0.1958(2) 0.86725(17) 0.27294(14) 0.0180(6) Uani 1 1 d . . .
C111 C 0.4893(2) 0.81635(17) 0.33121(15) 0.0200(6) Uani 1 1 d . . .
C112 C 0.5553(2) 0.79794(18) 0.27864(15) 0.0220(6) Uani 1 1 d . . .
H112 H 0.5343 0.7643 0.2500 0.026 Uiso 1 1 calc R . .
C113 C 0.6520(2) 0.8279(2) 0.26718(17) 0.0305(7) Uani 1 1 d . . .
H113 H 0.6966 0.8150 0.2310 0.037 Uiso 1 1 calc R . .
C114 C 0.6822(2) 0.8767(2) 0.30899(18) 0.0372(8) Uani 1 1 d . . .
H114 H 0.7478 0.8978 0.3013 0.045 Uiso 1 1 calc R . .
C115 C 0.6179(2) 0.8951(2) 0.36212(18) 0.0353(8) Uani 1 1 d . . .
H115 H 0.6396 0.9285 0.3907 0.042 Uiso 1 1 calc R . .
C116 C 0.5218(2) 0.86494(19) 0.37373(16) 0.0266(7) Uani 1 1 d . . .
H116 H 0.4781 0.8772 0.4105 0.032 Uiso 1 1 calc R . .
C121 C 0.3293(2) 0.75564(18) 0.43204(15) 0.0219(6) Uani 1 1 d . . .
C122 C 0.4007(2) 0.7075(2) 0.47762(16) 0.0289(7) Uani 1 1 d . . .
H122 H 0.4681 0.6939 0.4611 0.035 Uiso 1 1 calc R . .
C123 C 0.3733(3) 0.6795(2) 0.54695(17) 0.0405(9) Uani 1 1 d . . .
H123 H 0.4222 0.6474 0.5779 0.049 Uiso 1 1 calc R . .
C124 C 0.2754(4) 0.6984(2) 0.57097(19) 0.0498(11) Uani 1 1 d . . .
H124 H 0.2568 0.6788 0.6184 0.060 Uiso 1 1 calc R . .
C125 C 0.2045(3) 0.7455(2) 0.5265(2) 0.0496(10) Uani 1 1 d . . .
H125 H 0.1371 0.7583 0.5434 0.060 Uiso 1 1 calc R . .
C126 C 0.2309(3) 0.7746(2) 0.45706(17) 0.0328(7) Uani 1 1 d . . .
H126 H 0.1816 0.8074 0.4266 0.039 Uiso 1 1 calc R . .
P2 P 0.36604(5) 0.69971(4) 0.17631(4) 0.01508(14) Uani 1 1 d . . .
C21 C 0.2465(2) 0.73196(16) 0.13546(14) 0.0171(6) Uani 1 1 d . . .
C22 C 0.2364(2) 0.74281(18) 0.06554(15) 0.0227(6) Uani 1 1 d . . .
H22 H 0.2946 0.7384 0.0355 0.027 Uiso 1 1 calc R . .
C23 C 0.1407(2) 0.76000(19) 0.04054(16) 0.0273(7) Uani 1 1 d . . .
H23 H 0.1332 0.7669 -0.0068 0.033 Uiso 1 1 calc R . .
C24 C 0.0559(2) 0.7672(2) 0.08410(16) 0.0278(7) Uani 1 1 d . . .
H24 H -0.0098 0.7755 0.0671 0.033 Uiso 1 1 calc R . .
C25 C 0.0660(2) 0.76236(18) 0.15241(15) 0.0226(6) Uani 1 1 d . . .
H25 H 0.0076 0.7705 0.1814 0.027 Uiso 1 1 calc R . .
C26 C 0.1619(2) 0.74555(17) 0.17902(14) 0.0180(6) Uani 1 1 d . . .
C211 C 0.42624(19) 0.60388(17) 0.14684(14) 0.0167(6) Uani 1 1 d . . .
C212 C 0.5227(2) 0.56953(18) 0.16943(15) 0.0218(6) Uani 1 1 d . . .
H212 H 0.5524 0.5952 0.2000 0.026 Uiso 1 1 calc R . .
C213 C 0.5750(2) 0.49866(19) 0.14756(16) 0.0271(7) Uani 1 1 d . . .
H213 H 0.6404 0.4759 0.1630 0.032 Uiso 1 1 calc R . .
C214 C 0.5319(2) 0.46082(19) 0.10298(15) 0.0260(7) Uani 1 1 d . . .
H214 H 0.5686 0.4135 0.0867 0.031 Uiso 1 1 calc R . .
C215 C 0.4355(2) 0.49206(18) 0.08238(15) 0.0251(6) Uani 1 1 d . . .
H215 H 0.4055 0.4651 0.0527 0.030 Uiso 1 1 calc R . .
C216 C 0.3825(2) 0.56215(18) 0.10452(14) 0.0202(6) Uani 1 1 d . . .
H216 H 0.3156 0.5821 0.0908 0.024 Uiso 1 1 calc R . .
C221 C 0.4419(2) 0.79227(17) 0.13245(14) 0.0185(6) Uani 1 1 d . . .
C222 C 0.5354(2) 0.78132(19) 0.09777(15) 0.0244(6) Uani 1 1 d . . .
H222 H 0.5621 0.7233 0.0937 0.029 Uiso 1 1 calc R . .
C223 C 0.5900(2) 0.8555(2) 0.06901(17) 0.0322(8) Uani 1 1 d . . .
H223 H 0.6544 0.8477 0.0459 0.039 Uiso 1 1 calc R . .
C224 C 0.5513(2) 0.9400(2) 0.07394(16) 0.0323(8) Uani 1 1 d . . .
H224 H 0.5891 0.9903 0.0546 0.039 Uiso 1 1 calc R . .
C225 C 0.4575(2) 0.9518(2) 0.10697(17) 0.0330(8) Uani 1 1 d . . .
H225 H 0.4301 1.0102 0.1097 0.040 Uiso 1 1 calc R . .
C226 C 0.4031(2) 0.87806(18) 0.13612(16) 0.0260(7) Uani 1 1 d . . .
H226 H 0.3386 0.8864 0.1589 0.031 Uiso 1 1 calc R . .
P3 P 0.23595(5) 0.55985(4) 0.33616(4) 0.01513(15) Uani 1 1 d . . .
C31 C 0.10969(19) 0.60403(17) 0.35952(13) 0.0159(5) Uani 1 1 d . . .
C32 C 0.0387(2) 0.55392(19) 0.40447(14) 0.0229(6) Uani 1 1 d . . .
H32 H 0.0536 0.4914 0.4236 0.028 Uiso 1 1 calc R . .
C33 C -0.0535(2) 0.5969(2) 0.42054(15) 0.0280(7) Uani 1 1 d . . .
H33 H -0.1017 0.5636 0.4514 0.034 Uiso 1 1 calc R . .
C34 C -0.0764(2) 0.6880(2) 0.39213(16) 0.0285(7) Uani 1 1 d . . .
H34 H -0.1397 0.7168 0.4040 0.034 Uiso 1 1 calc R . .
C35 C -0.0069(2) 0.73706(19) 0.34644(15) 0.0230(6) Uani 1 1 d . . .
H35 H -0.0233 0.7992 0.3264 0.028 Uiso 1 1 calc R . .
C36 C 0.08689(19) 0.69553(17) 0.32977(14) 0.0176(6) Uani 1 1 d . . .
C311 C 0.27483(19) 0.48096(17) 0.41567(13) 0.0162(5) Uani 1 1 d . . .
C312 C 0.2887(2) 0.51775(19) 0.47004(15) 0.0235(6) Uani 1 1 d . . .
H312 H 0.2806 0.5811 0.4637 0.028 Uiso 1 1 calc R . .
C313 C 0.3140(2) 0.4628(2) 0.53297(15) 0.0265(7) Uani 1 1 d . . .
H313 H 0.3227 0.4885 0.5697 0.032 Uiso 1 1 calc R . .
C314 C 0.3269(2) 0.3702(2) 0.54257(15) 0.0247(7) Uani 1 1 d . . .
H314 H 0.3442 0.3325 0.5858 0.030 Uiso 1 1 calc R . .
C315 C 0.3143(2) 0.33314(19) 0.48914(15) 0.0239(6) Uani 1 1 d . . .
H315 H 0.3236 0.2698 0.4956 0.029 Uiso 1 1 calc R . .
C316 C 0.2881(2) 0.38779(18) 0.42584(14) 0.0210(6) Uani 1 1 d . . .
H316 H 0.2792 0.3616 0.3894 0.025 Uiso 1 1 calc R . .
C321 C 0.2194(2) 0.49139(17) 0.27782(13) 0.0171(6) Uani 1 1 d . . .
C322 C 0.3006(2) 0.43509(17) 0.26028(14) 0.0208(6) Uani 1 1 d . . .
H322 H 0.3638 0.4316 0.2797 0.025 Uiso 1 1 calc R . .
C323 C 0.2900(2) 0.38423(18) 0.21482(15) 0.0268(7) Uani 1 1 d . . .
H323 H 0.3450 0.3443 0.2045 0.032 Uiso 1 1 calc R . .
C324 C 0.1989(3) 0.39159(19) 0.18428(15) 0.0296(7) Uani 1 1 d . . .
H324 H 0.1916 0.3569 0.1528 0.036 Uiso 1 1 calc R . .
C325 C 0.1194(2) 0.44901(19) 0.19965(15) 0.0269(7) Uani 1 1 d . . .
H325 H 0.0576 0.4548 0.1780 0.032 Uiso 1 1 calc R . .
C326 C 0.1284(2) 0.49862(18) 0.24637(14) 0.0224(6) Uani 1 1 d . . .
H326 H 0.0726 0.5376 0.2571 0.027 Uiso 1 1 calc R . .
B1 B -0.1684(2) 0.25193(18) 0.20958(15) 0.0152(6) Uani 1 1 d D . .
C411 C -0.10773(19) 0.19294(16) 0.15942(13) 0.0153(5) Uani 1 1 d D . .
C412 C -0.1441(2) 0.11544(16) 0.15067(14) 0.0176(6) Uani 1 1 d D . .
H412 H -0.2102 0.1013 0.1692 0.021 Uiso 1 1 calc R . .
C413 C -0.0875(2) 0.05832(17) 0.11598(14) 0.0205(6) Uani 1 1 d D . .
C414 C -0.1346(2) -0.0230(2) 0.10981(18) 0.0335(8) Uani 1 1 d D . .
F11 F -0.08754(17) -0.05922(12) 0.06159(10) 0.0472(5) Uani 1 1 d D . .
F12 F -0.13153(16) -0.08900(12) 0.16801(11) 0.0491(6) Uani 1 1 d D . .
F13 F -0.23143(16) -0.00579(15) 0.09702(16) 0.0741(8) Uani 1 1 d D . .
C415 C 0.0101(2) 0.07420(18) 0.08973(14) 0.0220(6) Uani 1 1 d D . .
H415 H 0.0494 0.0345 0.0668 0.026 Uiso 1 1 calc R . .
C416 C 0.04904(19) 0.15061(17) 0.09812(14) 0.0188(6) Uani 1 1 d D . .
C417 C 0.1553(2) 0.16902(19) 0.07113(15) 0.0242(6) Uani 1 1 d D . .
F14 F 0.21494(13) 0.09367(12) 0.07075(11) 0.0414(5) Uani 1 1 d D . .
F15 F 0.15987(13) 0.21956(13) 0.00612(9) 0.0378(5) Uani 1 1 d D . .
F16 F 0.19976(13) 0.21256(14) 0.10752(10) 0.0401(5) Uani 1 1 d D . .
C418 C -0.00883(19) 0.20896(17) 0.13117(13) 0.0173(6) Uani 1 1 d D . .
H418 H 0.0192 0.2614 0.1349 0.021 Uiso 1 1 calc R . .
C421 C -0.11244(19) 0.20841(16) 0.28122(13) 0.0150(5) Uani 1 1 d D . .
C422 C -0.1283(2) 0.11998(17) 0.31810(14) 0.0185(6) Uani 1 1 d D . .
H422 H -0.1796 0.0905 0.3051 0.022 Uiso 1 1 calc R . .
C423 C -0.0716(2) 0.07445(17) 0.37281(14) 0.0194(6) Uani 1 1 d D . .
C424 C -0.0915(2) -0.01977(18) 0.41012(15) 0.0258(7) Uani 1 1 d D . .
F21 F -0.00786(13) -0.06969(10) 0.43463(9) 0.0336(4) Uani 1 1 d D . .
F22 F -0.15757(15) -0.02239(12) 0.46410(10) 0.0489(6) Uani 1 1 d D . .
F23 F -0.12940(18) -0.06395(11) 0.37066(11) 0.0529(6) Uani 1 1 d D . .
C425 C 0.0022(2) 0.11520(17) 0.39490(14) 0.0194(6) Uani 1 1 d D . .
H425 H 0.0407 0.0839 0.4326 0.023 Uiso 1 1 calc R . .
C426 C 0.0184(2) 0.20306(17) 0.36049(14) 0.0178(6) Uani 1 1 d D . .
C427 C 0.0972(2) 0.24884(18) 0.38305(15) 0.0249(7) Uani 1 1 d D . .
F24 F 0.12012(19) 0.21299(14) 0.44699(10) 0.0622(8) Uani 1 1 d D . .
F25 F 0.06960(15) 0.33541(12) 0.37817(11) 0.0454(5) Uani 1 1 d D . .
F26 F 0.18359(15) 0.24782(15) 0.34442(12) 0.0545(6) Uani 1 1 d D . .
C428 C -0.03707(19) 0.24793(17) 0.30410(13) 0.0167(6) Uani 1 1 d D . .
H428 H -0.0230 0.3074 0.2805 0.020 Uiso 1 1 calc R . .
C431 C -0.28955(19) 0.23531(16) 0.21671(14) 0.0160(5) Uani 1 1 d D . .
C432 C -0.3477(2) 0.21452(17) 0.27861(15) 0.0194(6) Uani 1 1 d D . .
H432 H -0.3177 0.2134 0.3197 0.023 Uiso 1 1 calc R . .
C433 C -0.4488(2) 0.19535(18) 0.28202(15) 0.0226(6) Uani 1 1 d D . .
C434 C -0.5066(2) 0.1741(2) 0.35008(17) 0.0319(7) Uani 1 1 d D . .
F31 F -0.45093(16) 0.12890(16) 0.40112(11) 0.0598(7) Uani 1 1 d D . .
F32 F -0.54603(17) 0.24834(14) 0.36820(11) 0.0558(6) Uani 1 1 d D . .
F33 F -0.58510(17) 0.12674(17) 0.35095(12) 0.0666(8) Uani 1 1 d D . .
C435 C -0.4952(2) 0.19617(18) 0.22367(15) 0.0238(6) Uani 1 1 d D . .
H435 H -0.5632 0.1815 0.2262 0.029 Uiso 1 1 calc R . .
C436 C -0.4404(2) 0.21888(18) 0.16106(15) 0.0227(6) Uani 1 1 d D . .
C437 C -0.4859(2) 0.2166(2) 0.09645(17) 0.0318(7) Uani 1 1 d D . .
F34 F -0.58184(18) 0.2063(3) 0.10385(13) 0.1215(15) Uani 1 1 d D . .
F35 F -0.4426(2) 0.14834(14) 0.07154(13) 0.0737(8) Uani 1 1 d D . .
F36 F -0.46967(18) 0.28735(13) 0.04485(10) 0.0514(6) Uani 1 1 d D . .
C438 C -0.34044(19) 0.23859(17) 0.15836(15) 0.0200(6) Uani 1 1 d D . .
H438 H -0.3049 0.2551 0.1149 0.024 Uiso 1 1 calc R . .
C441 C -0.16066(18) 0.36025(16) 0.17954(13) 0.0146(5) Uani 1 1 d D A .
C442 C -0.17174(19) 0.41968(17) 0.22190(14) 0.0176(6) Uani 1 1 d D . .
H442 H -0.1796 0.3959 0.2700 0.021 Uiso 1 1 calc R . .
C443 C -0.1716(2) 0.51238(17) 0.19606(14) 0.0190(6) Uani 1 1 d D A .
C444 C -0.1853(2) 0.57256(19) 0.24402(16) 0.0280(7) Uani 1 1 d D . .
F41A F -0.1592(4) 0.5308(2) 0.30721(16) 0.0923(15) Uani 0.843(4) 1 d PD A 1
F42A F -0.27829(19) 0.6046(3) 0.2526(2) 0.0892(15) Uani 0.843(4) 1 d PD A 1
F43A F -0.1297(3) 0.6402(2) 0.22656(18) 0.0811(14) Uani 0.843(4) 1 d PD A 1
F41B F -0.2195(16) 0.6545(10) 0.2093(8) 0.0923(15) Uani 0.157(4) 1 d PD A 2
F42B F -0.1108(10) 0.5793(13) 0.2680(10) 0.0892(15) Uani 0.157(4) 1 d PD A 2
F43B F -0.2461(13) 0.5508(11) 0.2914(9) 0.0811(14) Uani 0.157(4) 1 d PD A 2
C445 C -0.1635(2) 0.55020(17) 0.12623(15) 0.0230(6) Uani 1 1 d D . .
H445 H -0.1636 0.6134 0.1085 0.028 Uiso 1 1 calc R A .
C446 C -0.1552(2) 0.49313(17) 0.08271(14) 0.0208(6) Uani 1 1 d D A .
C447 C -0.1534(2) 0.53375(19) 0.00719(15) 0.0295(7) Uani 1 1 d D . .
F44 F -0.07680(14) 0.58562(12) -0.01573(9) 0.0416(5) Uani 1 1 d D A .
F45 F -0.23813(14) 0.58763(13) -0.01057(10) 0.0424(5) Uani 1 1 d D A .
F46 F -0.14530(19) 0.47253(12) -0.02928(9) 0.0530(6) Uani 1 1 d D A .
C448 C -0.1528(2) 0.40049(17) 0.10901(14) 0.0189(6) Uani 1 1 d D . .
H448 H -0.1457 0.3631 0.0781 0.023 Uiso 1 1 calc R A .

loop_
_atom_site_aniso_label
_atom_site_aniso_U_11
_atom_site_aniso_U_22
_atom_site_aniso_U_33
_atom_site_aniso_U_23
_atom_site_aniso_U_13
_atom_site_aniso_U_12
Ni1 0.01194(16) 0.01532(16) 0.01428(18) -0.00429(13) -0.00145(13) -0.00034(12)
N1 0.0190(12) 0.0207(11) 0.0229(13) -0.0050(10) -0.0018(10) 0.0001(10)
N2 0.0295(15) 0.0403(16) 0.0361(17) -0.0065(13) -0.0080(13) 0.0032(13)
Si1 0.0129(3) 0.0166(3) 0.0165(4) -0.0035(3) -0.0010(3) 0.0002(3)
P1 0.0143(3) 0.0182(3) 0.0180(4) -0.0076(3) -0.0013(3) -0.0010(3)
C11 0.0197(14) 0.0190(13) 0.0216(15) -0.0071(11) 0.0001(12) 0.0001(11)
C12 0.0269(16) 0.0221(14) 0.0360(19) -0.0127(13) -0.0054(14) -0.0030(12)
C13 0.0338(17) 0.0181(14) 0.0390(19) -0.0112(13) 0.0002(15) 0.0000(12)
C14 0.0286(16) 0.0228(14) 0.0271(17) -0.0063(12) 0.0016(13) 0.0043(12)
C15 0.0220(14) 0.0228(14) 0.0206(15) -0.0035(11) -0.0027(12) 0.0004(11)
C16 0.0197(14) 0.0184(12) 0.0146(14) -0.0034(10) 0.0026(11) -0.0006(10)
C111 0.0168(13) 0.0210(13) 0.0232(16) -0.0057(11) -0.0045(11) -0.0031(10)
C112 0.0172(14) 0.0266(14) 0.0236(16) -0.0082(12) -0.0034(12) -0.0019(11)
C113 0.0210(15) 0.0422(18) 0.0303(18) -0.0121(14) 0.0031(13) -0.0083(13)
C114 0.0227(16) 0.049(2) 0.046(2) -0.0177(17) -0.0011(15) -0.0157(15)
C115 0.0308(18) 0.0406(18) 0.044(2) -0.0218(16) -0.0063(16) -0.0143(14)
C116 0.0266(16) 0.0308(15) 0.0285(17) -0.0165(13) -0.0027(13) -0.0055(12)
C121 0.0247(15) 0.0221(13) 0.0224(16) -0.0111(12) 0.0006(12) -0.0055(11)
C122 0.0325(17) 0.0315(16) 0.0249(17) -0.0071(13) -0.0058(14) -0.0092(13)
C123 0.064(3) 0.0403(19) 0.0221(18) -0.0080(15) -0.0114(17) -0.0184(18)
C124 0.086(3) 0.046(2) 0.0227(19) -0.0152(16) 0.013(2) -0.023(2)
C125 0.058(3) 0.047(2) 0.044(2) -0.0194(18) 0.027(2) -0.0094(19)
C126 0.0359(18) 0.0330(16) 0.0297(18) -0.0128(14) 0.0097(15) -0.0015(14)
P2 0.0138(3) 0.0168(3) 0.0145(4) -0.0039(3) -0.0005(3) -0.0012(3)
C21 0.0179(13) 0.0166(12) 0.0165(14) -0.0043(10) -0.0027(11) 0.0007(10)
C22 0.0269(15) 0.0226(14) 0.0175(15) -0.0048(11) -0.0023(12) 0.0035(11)
C23 0.0332(17) 0.0299(15) 0.0192(16) -0.0080(12) -0.0118(13) 0.0081(13)
C24 0.0235(16) 0.0335(16) 0.0274(18) -0.0083(13) -0.0149(13) 0.0057(12)
C25 0.0166(14) 0.0260(14) 0.0248(17) -0.0072(12) -0.0029(12) 0.0037(11)
C26 0.0202(14) 0.0166(12) 0.0172(14) -0.0042(10) -0.0026(11) -0.0010(10)
C211 0.0155(13) 0.0186(12) 0.0159(14) -0.0051(10) 0.0028(11) -0.0018(10)
C212 0.0177(14) 0.0260(14) 0.0240(16) -0.0107(12) -0.0023(12) 0.0002(11)
C213 0.0181(14) 0.0295(15) 0.0333(18) -0.0093(13) -0.0024(13) 0.0031(12)
C214 0.0273(16) 0.0240(14) 0.0267(17) -0.0097(12) 0.0040(13) 0.0014(12)
C215 0.0289(16) 0.0233(14) 0.0256(17) -0.0097(12) -0.0024(13) -0.0047(12)
C216 0.0201(14) 0.0243(14) 0.0166(15) -0.0042(11) -0.0046(11) -0.0023(11)
C221 0.0201(14) 0.0221(13) 0.0135(14) -0.0035(11) 0.0001(11) -0.0057(11)
C222 0.0241(15) 0.0256(14) 0.0239(16) -0.0070(12) 0.0028(12) -0.0053(12)
C223 0.0251(16) 0.0358(17) 0.0342(19) -0.0057(14) 0.0064(14) -0.0099(13)
C224 0.0320(17) 0.0301(16) 0.0330(19) -0.0014(14) 0.0004(14) -0.0132(13)
C225 0.0359(18) 0.0213(14) 0.040(2) -0.0042(13) 0.0010(15) -0.0053(13)
C226 0.0247(15) 0.0230(14) 0.0294(17) -0.0068(12) 0.0052(13) -0.0033(12)
P3 0.0146(3) 0.0165(3) 0.0142(4) -0.0033(3) -0.0015(3) -0.0017(3)
C31 0.0150(13) 0.0216(13) 0.0119(13) -0.0056(10) -0.0018(10) -0.0016(10)
C32 0.0204(14) 0.0278(14) 0.0191(15) -0.0024(12) -0.0001(12) -0.0051(12)
C33 0.0205(15) 0.0408(17) 0.0207(16) -0.0044(13) 0.0051(12) -0.0068(13)
C34 0.0154(14) 0.0388(17) 0.0289(18) -0.0079(14) 0.0062(13) 0.0011(12)
C35 0.0181(14) 0.0248(14) 0.0258(16) -0.0082(12) 0.0006(12) 0.0033(11)
C36 0.0152(13) 0.0226(13) 0.0158(14) -0.0063(11) -0.0015(11) -0.0020(10)
C311 0.0136(12) 0.0191(12) 0.0152(14) -0.0020(10) -0.0028(10) -0.0025(10)
C312 0.0253(15) 0.0233(14) 0.0219(16) -0.0047(12) -0.0024(12) -0.0037(12)
C313 0.0277(16) 0.0348(16) 0.0185(16) -0.0072(13) -0.0059(13) -0.0054(13)
C314 0.0180(14) 0.0341(16) 0.0178(15) 0.0021(12) -0.0046(12) -0.0016(12)
C315 0.0226(15) 0.0230(14) 0.0220(16) 0.0013(12) -0.0043(12) 0.0007(11)
C316 0.0210(14) 0.0237(13) 0.0190(15) -0.0056(11) -0.0039(12) -0.0028(11)
C321 0.0219(14) 0.0175(12) 0.0112(13) -0.0007(10) -0.0007(11) -0.0058(10)
C322 0.0226(14) 0.0199(13) 0.0197(15) -0.0047(11) -0.0001(12) -0.0030(11)
C323 0.0373(18) 0.0193(13) 0.0229(16) -0.0055(12) 0.0039(14) -0.0032(12)
C324 0.048(2) 0.0259(15) 0.0179(16) -0.0077(12) -0.0006(14) -0.0121(14)
C325 0.0327(17) 0.0313(15) 0.0192(16) -0.0061(12) -0.0045(13) -0.0118(13)
C326 0.0225(15) 0.0263(14) 0.0190(15) -0.0054(12) -0.0026(12) -0.0047(12)
B1 0.0118(14) 0.0175(14) 0.0161(16) -0.0046(12) -0.0005(12) -0.0001(11)
C411 0.0151(13) 0.0174(12) 0.0117(13) -0.0012(10) -0.0032(10) 0.0027(10)
C412 0.0158(13) 0.0195(13) 0.0173(14) -0.0050(11) -0.0014(11) 0.0006(10)
C413 0.0197(14) 0.0200(13) 0.0217(16) -0.0054(11) -0.0057(12) 0.0030(11)
C414 0.0278(17) 0.0292(16) 0.049(2) -0.0216(15) -0.0009(16) 0.0023(13)
F11 0.0685(15) 0.0343(10) 0.0481(13) -0.0293(9) 0.0117(11) -0.0111(10)
F12 0.0629(14) 0.0319(10) 0.0537(14) -0.0135(10) 0.0176(11) -0.0200(10)
F13 0.0366(13) 0.0540(14) 0.156(3) -0.0634(16) -0.0357(15) 0.0056(10)
C415 0.0225(15) 0.0237(14) 0.0202(15) -0.0092(11) -0.0031(12) 0.0068(11)
C416 0.0157(13) 0.0256(14) 0.0139(14) -0.0041(11) -0.0026(11) 0.0029(11)
C417 0.0179(14) 0.0312(15) 0.0250(17) -0.0120(13) -0.0032(12) 0.0041(12)
F14 0.0224(9) 0.0356(10) 0.0619(14) -0.0132(9) 0.0084(9) 0.0087(8)
F15 0.0274(10) 0.0529(12) 0.0277(10) -0.0006(9) 0.0035(8) -0.0073(9)
F16 0.0181(9) 0.0686(13) 0.0445(12) -0.0332(10) 0.0023(8) -0.0081(9)
C418 0.0169(13) 0.0196(13) 0.0162(14) -0.0048(11) -0.0060(11) 0.0001(10)
C421 0.0136(12) 0.0180(12) 0.0130(14) -0.0044(10) 0.0002(10) 0.0015(10)
C422 0.0185(13) 0.0209(13) 0.0185(15) -0.0082(11) -0.0025(11) -0.0037(10)
C423 0.0237(14) 0.0185(13) 0.0166(15) -0.0040(11) -0.0036(12) -0.0034(11)
C424 0.0279(16) 0.0229(14) 0.0263(17) -0.0023(12) -0.0092(13) -0.0051(12)
F21 0.0380(11) 0.0211(8) 0.0373(11) 0.0027(8) -0.0129(9) 0.0007(7)
F22 0.0457(12) 0.0345(10) 0.0513(13) 0.0104(9) 0.0173(10) -0.0051(9)
F23 0.0856(17) 0.0216(9) 0.0550(14) 0.0021(9) -0.0458(12) -0.0155(10)
C425 0.0215(14) 0.0218(13) 0.0153(14) -0.0052(11) -0.0042(11) -0.0006(11)
C426 0.0180(13) 0.0198(13) 0.0165(14) -0.0056(11) -0.0037(11) -0.0015(10)
C427 0.0259(16) 0.0228(14) 0.0243(17) 0.0009(12) -0.0092(13) -0.0048(12)
F24 0.0941(18) 0.0581(13) 0.0346(12) 0.0180(10) -0.0421(12) -0.0503(13)
F25 0.0453(12) 0.0267(9) 0.0729(15) -0.0203(10) -0.0299(11) -0.0013(8)
F26 0.0286(11) 0.0723(15) 0.0780(17) -0.0433(13) 0.0081(11) -0.0218(10)
C428 0.0167(13) 0.0171(12) 0.0157(14) -0.0036(10) 0.0007(11) -0.0010(10)
C431 0.0150(13) 0.0124(11) 0.0202(15) -0.0042(10) -0.0025(11) 0.0016(10)
C432 0.0179(14) 0.0197(13) 0.0223(15) -0.0094(11) 0.0001(11) -0.0008(10)
C433 0.0201(14) 0.0203(13) 0.0281(17) -0.0105(12) 0.0065(12) -0.0009(11)
C434 0.0224(16) 0.0390(18) 0.038(2) -0.0166(15) 0.0069(14) -0.0064(13)
F31 0.0433(13) 0.0872(17) 0.0332(12) 0.0058(11) 0.0141(10) -0.0007(12)
F32 0.0594(14) 0.0580(13) 0.0538(14) -0.0315(11) 0.0223(12) 0.0001(11)
F33 0.0588(15) 0.1036(19) 0.0544(15) -0.0411(14) 0.0311(12) -0.0583(14)
C435 0.0140(13) 0.0235(14) 0.0351(18) -0.0103(13) 0.0002(12) -0.0009(11)
C436 0.0173(14) 0.0230(14) 0.0277(17) -0.0058(12) -0.0046(12) 0.0000(11)
C437 0.0234(16) 0.0384(18) 0.0353(19) -0.0098(15) -0.0081(14) -0.0040(13)
F34 0.0310(14) 0.291(5) 0.0494(17) -0.038(2) -0.0087(12) -0.051(2)
F35 0.128(2) 0.0375(12) 0.0685(17) -0.0256(12) -0.0575(17) 0.0081(13)
F36 0.0863(17) 0.0357(11) 0.0355(12) -0.0041(9) -0.0280(12) -0.0129(11)
C438 0.0153(13) 0.0197(13) 0.0236(16) -0.0034(11) 0.0000(11) -0.0016(10)
C441 0.0102(12) 0.0184(12) 0.0148(14) -0.0035(10) -0.0030(10) 0.0013(10)
C442 0.0135(13) 0.0214(13) 0.0182(15) -0.0059(11) -0.0016(11) -0.0006(10)
C443 0.0162(13) 0.0197(13) 0.0232(16) -0.0091(11) -0.0032(11) -0.0002(10)
C444 0.0288(17) 0.0254(15) 0.0323(19) -0.0109(13) -0.0038(14) -0.0030(12)
F41A 0.194(5) 0.0484(17) 0.0441(19) -0.0320(14) -0.051(2) 0.031(2)
F42A 0.0212(13) 0.150(4) 0.145(4) -0.133(3) -0.0220(17) 0.0271(17)
F43A 0.116(3) 0.069(2) 0.085(3) -0.0612(19) 0.055(2) -0.071(2)
F41B 0.194(5) 0.0484(17) 0.0441(19) -0.0320(14) -0.051(2) 0.031(2)
F42B 0.0212(13) 0.150(4) 0.145(4) -0.133(3) -0.0220(17) 0.0271(17)
F43B 0.116(3) 0.069(2) 0.085(3) -0.0612(19) 0.055(2) -0.071(2)
C445 0.0215(14) 0.0153(12) 0.0313(17) -0.0040(12) -0.0039(13) -0.0001(11)
C446 0.0214(14) 0.0199(13) 0.0191(15) -0.0007(11) -0.0041(12) -0.0019(11)
C447 0.0382(18) 0.0233(14) 0.0233(17) -0.0001(13) 0.0008(14) -0.0026(13)
F44 0.0405(11) 0.0396(11) 0.0331(11) 0.0099(9) 0.0070(9) -0.0070(9)
F45 0.0360(11) 0.0476(11) 0.0334(11) 0.0088(9) -0.0114(9) 0.0026(9)
F46 0.1061(19) 0.0332(10) 0.0168(10) -0.0024(8) -0.0025(11) -0.0042(11)
C448 0.0179(13) 0.0199(13) 0.0198(15) -0.0066(11) -0.0022(11) -0.0009(10)

loop_
_atom_type_symbol
_atom_type_description
_atom_type_scat_dispersion_real
_atom_type_scat_dispersion_imag
_atom_type_scat_source
C C 0.0033 0.0016 'International Tables Vol C Tables 4.2.6.8 and 6.1.1.4'
H H 0.0000 0.0000 'International Tables Vol C Tables 4.2.6.8 and 6.1.1.4'
B B 0.0013 0.0007 'International Tables Vol C Tables 4.2.6.8 and 6.1.1.4'
N N 0.0061 0.0033 'International Tables Vol C Tables 4.2.6.8 and 6.1.1.4'
F F 0.0171 0.0103 'International Tables Vol C Tables 4.2.6.8 and 6.1.1.4'
Si Si 0.0817 0.0704 'International Tables Vol C Tables 4.2.6.8 and 6.1.1.4'
P P 0.1023 0.0942 'International Tables Vol C Tables 4.2.6.8 and 6.1.1.4'
Ni Ni 0.3393 1.1124 'International Tables Vol C Tables 4.2.6.8 and 6.1.1.4'

loop_
_geom_angle_atom_site_label_1
_geom_angle_atom_site_label_2
_geom_angle_atom_site_label_3
_geom_angle
N1 Ni1 P1 96.32(7)
N1 Ni1 Si1 172.87(7)
P1 Ni1 Si1 83.64(3)
N1 Ni1 P3 93.14(7)
P1 Ni1 P3 125.29(3)
Si1 Ni1 P3 81.16(3)
N1 Ni1 P2 102.30(8)
P1 Ni1 P2 116.33(3)
Si1 Ni1 P2 84.02(3)
P3 Ni1 P2 113.84(3)
N2 N1 Ni1 175.2(2)
C26 Si1 C36 109.59(12)
C26 Si1 C16 111.14(12)
C36 Si1 C16 110.04(12)
C26 Si1 Ni1 107.67(9)
C36 Si1 Ni1 109.45(9)
C16 Si1 Ni1 108.92(9)
C11 P1 C121 103.35(13)
C11 P1 C111 106.42(12)
C121 P1 C111 103.85(13)
C11 P1 Ni1 111.47(10)
C121 P1 Ni1 114.10(9)
C111 P1 Ni1 116.47(10)
C12 C11 C16 120.8(3)
C12 C11 P1 124.6(2)
C16 C11 P1 114.59(19)
C13 C12 C11 119.7(3)
C12 C13 C14 119.9(3)
C15 C14 C13 120.8(3)
C14 C15 C16 120.4(3)
C11 C16 C15 118.5(2)
C11 C16 Si1 116.03(19)
C15 C16 Si1 125.5(2)
C112 C111 C116 118.9(2)
C112 C111 P1 118.8(2)
C116 C111 P1 122.3(2)
C111 C112 C113 121.1(3)
C114 C113 C112 119.2(3)
C113 C114 C115 120.7(3)
C114 C115 C116 120.2(3)
C115 C116 C111 120.0(3)
C126 C121 C122 119.2(3)
C126 C121 P1 120.4(2)
C122 C121 P1 120.0(2)
C123 C122 C121 120.1(3)
C124 C123 C122 120.1(4)
C125 C124 C123 120.2(3)
C124 C125 C126 120.4(4)
C125 C126 C121 120.0(3)
C21 P2 C211 106.73(13)
C21 P2 C221 102.43(12)
C211 P2 C221 104.15(12)
C21 P2 Ni1 110.02(9)
C211 P2 Ni1 113.47(9)
C221 P2 Ni1 118.88(9)
C26 C21 C22 120.6(3)
C26 C21 P2 115.4(2)
C22 C21 P2 124.0(2)
C23 C22 C21 119.4(3)
C24 C23 C22 120.3(3)
C23 C24 C25 120.4(3)
C24 C25 C26 120.4(3)
C25 C26 C21 118.5(3)
C25 C26 Si1 125.0(2)
C21 C26 Si1 116.2(2)
C216 C211 C212 118.4(3)
C216 C211 P2 124.5(2)
C212 C211 P2 117.0(2)
C213 C212 C211 120.6(3)
C212 C213 C214 119.9(3)
C215 C214 C213 119.9(3)
C214 C215 C216 120.5(3)
C215 C216 C211 120.5(3)
C226 C221 C222 119.0(2)
C226 C221 P2 116.8(2)
C222 C221 P2 124.2(2)
C221 C222 C223 120.0(3)
C224 C223 C222 120.4(3)
C223 C224 C225 120.0(3)
C224 C225 C226 119.9(3)
C225 C226 C221 120.8(3)
C31 P3 C321 106.03(12)
C31 P3 C311 103.20(12)
C321 P3 C311 105.91(12)
C31 P3 Ni1 111.69(8)
C321 P3 Ni1 113.72(8)
C311 P3 Ni1 115.34(8)
C36 C31 C32 120.6(2)
C36 C31 P3 114.53(18)
C32 C31 P3 124.8(2)
C33 C32 C31 119.0(3)
C32 C33 C34 120.9(3)
C35 C34 C33 120.0(3)
C34 C35 C36 120.3(3)
C35 C36 C31 119.2(2)
C35 C36 Si1 126.7(2)
C31 C36 Si1 114.10(19)
C316 C311 C312 118.7(2)
C316 C311 P3 124.5(2)
C312 C311 P3 116.7(2)
C313 C312 C311 120.7(3)
C312 C313 C314 120.1(3)
C315 C314 C313 119.8(3)
C314 C315 C316 120.5(3)
C315 C316 C311 120.2(3)
C322 C321 C326 118.9(3)
C322 C321 P3 119.8(2)
C326 C321 P3 121.2(2)
C323 C322 C321 120.5(3)
C322 C323 C324 119.9(3)
C325 C324 C323 119.9(3)
C324 C325 C326 120.7(3)
C325 C326 C321 120.0(3)
C441 B1 C421 114.1(2)
C441 B1 C411 112.7(2)
C421 B1 C411 101.2(2)
C441 B1 C431 107.0(2)
C421 B1 C431 112.6(2)
C411 B1 C431 109.2(2)
C412 C411 C418 115.4(2)
C412 C411 B1 121.9(2)
C418 C411 B1 121.9(2)
C413 C412 C411 122.5(2)
C415 C413 C412 121.2(2)
C415 C413 C414 121.0(3)
C412 C413 C414 117.8(2)
F13 C414 F11 107.9(3)
F13 C414 F12 105.4(3)
F11 C414 F12 105.6(2)
F13 C414 C413 112.7(2)
F11 C414 C413 112.7(3)
F12 C414 C413 112.0(3)
C413 C415 C416 117.7(3)
C418 C416 C415 121.0(2)
C418 C416 C417 120.0(2)
C415 C416 C417 119.0(2)
F16 C417 F14 106.7(2)
F16 C417 F15 106.2(2)
F14 C417 F15 105.7(2)
F16 C417 C416 112.6(2)
F14 C417 C416 112.4(2)
F15 C417 C416 112.7(2)
C416 C418 C411 122.1(2)
C428 C421 C422 115.7(2)
C428 C421 B1 124.3(2)
C422 C421 B1 119.4(2)
C423 C422 C421 122.1(2)
C425 C423 C422 121.2(2)
C425 C423 C424 118.9(2)
C422 C423 C424 119.9(2)
F22 C424 F23 106.6(2)
F22 C424 F21 105.8(2)
F23 C424 F21 106.2(2)
F22 C424 C423 112.1(2)
F23 C424 C423 112.8(2)
F21 C424 C423 112.8(2)
C423 C425 C426 118.2(2)
C425 C426 C428 120.5(2)
C425 C426 C427 119.5(2)
C428 C426 C427 120.1(2)
F24 C427 F25 106.5(3)
F24 C427 F26 106.9(3)
F25 C427 F26 104.8(2)
F24 C427 C426 113.5(2)
F25 C427 C426 112.5(2)
F26 C427 C426 112.2(3)
C421 C428 C426 122.4(2)
C432 C431 C438 115.3(2)
C432 C431 B1 124.6(2)
C438 C431 B1 120.0(2)
C431 C432 C433 122.1(3)
C435 C433 C432 120.8(3)
C435 C433 C434 120.0(2)
C432 C433 C434 119.2(3)
F31 C434 F32 105.1(3)
F31 C434 F33 106.9(3)
F32 C434 F33 105.4(3)
F31 C434 C433 113.9(2)
F32 C434 C433 112.0(3)
F33 C434 C433 112.8(3)
C433 C435 C436 118.6(2)
C435 C436 C438 120.0(3)
C435 C436 C437 120.6(2)
C438 C436 C437 119.3(3)
F34 C437 F36 108.9(3)
F34 C437 F35 105.5(3)
F36 C437 F35 102.3(3)
F34 C437 C436 113.9(3)
F36 C437 C436 113.6(2)
F35 C437 C436 111.6(3)
C436 C438 C431 123.1(3)
C442 C441 C448 115.5(2)
C442 C441 B1 122.3(2)
C448 C441 B1 121.8(2)
C443 C442 C441 122.4(2)
C445 C443 C442 120.8(3)
C445 C443 C444 119.3(2)
C442 C443 C444 119.9(2)
F42B C444 F43B 105.8(11)
F42B C444 F42A 132.5(8)
F43B C444 F42A 50.4(9)
F42B C444 F43A 53.1(9)
F43B C444 F43A 131.1(8)
F42A C444 F43A 107.5(3)
F42B C444 F41B 107.6(11)
F43B C444 F41B 106.0(11)
F42A C444 F41B 58.2(8)
F43A C444 F41B 56.8(8)
F42B C444 F41A 54.1(9)
F43B C444 F41A 56.8(9)
F42A C444 F41A 104.0(3)
F43A C444 F41A 103.5(3)
F41B C444 F41A 138.5(7)
F42B C444 C443 113.8(8)
F43B C444 C443 114.8(8)
F42A C444 C443 113.6(3)
F43A C444 C443 114.1(3)
F41B C444 C443 108.3(7)
F41A C444 C443 113.1(3)
C443 C445 C446 118.2(2)
C445 C446 C448 120.6(3)
C445 C446 C447 118.5(2)
C448 C446 C447 120.8(3)
F46 C447 F44 106.6(3)
F46 C447 F45 106.9(3)
F44 C447 F45 105.4(2)
F46 C447 C446 113.1(2)
F44 C447 C446 112.9(3)
F45 C447 C446 111.4(3)
C446 C448 C441 122.4(3)

loop_
_geom_bond_atom_site_label_1
_geom_bond_atom_site_label_2
_geom_bond_distance
Ni1 N1 1.891(2)
Ni1 P1 2.2352(8)
Ni1 Si1 2.2396(8)
Ni1 P3 2.2465(7)
Ni1 P2 2.2770(8)
N1 N2 1.083(3)
Si1 C26 1.870(3)
Si1 C36 1.870(3)
Si1 C16 1.878(3)
P1 C11 1.821(3)
P1 C121 1.824(3)
P1 C111 1.828(3)
C11 C12 1.397(4)
C11 C16 1.402(4)
C12 C13 1.387(4)
C13 C14 1.388(4)
C14 C15 1.382(4)
C15 C16 1.403(4)
C111 C112 1.388(4)
C111 C116 1.402(4)
C112 C113 1.394(4)
C113 C114 1.379(4)
C114 C115 1.384(5)
C115 C116 1.387(4)
C121 C126 1.391(4)
C121 C122 1.397(4)
C122 C123 1.387(4)
C123 C124 1.377(5)
C124 C125 1.376(6)
C125 C126 1.387(5)
P2 C21 1.818(3)
P2 C211 1.819(3)
P2 C221 1.831(2)
C21 C26 1.400(4)
C21 C22 1.400(4)
C22 C23 1.384(4)
C23 C24 1.383(4)
C24 C25 1.385(4)
C25 C26 1.400(4)
C211 C216 1.395(4)
C211 C212 1.402(4)
C212 C213 1.383(4)
C213 C214 1.388(4)
C214 C215 1.379(4)
C215 C216 1.380(4)
C221 C226 1.388(4)
C221 C222 1.390(4)
C222 C223 1.393(4)
C223 C224 1.377(4)
C224 C225 1.380(4)
C225 C226 1.387(4)
P3 C31 1.813(3)
P3 C321 1.820(3)
P3 C311 1.828(3)
C31 C36 1.398(3)
C31 C32 1.401(3)
C32 C33 1.384(4)
C33 C34 1.388(4)
C34 C35 1.387(4)
C35 C36 1.395(4)
C311 C316 1.395(4)
C311 C312 1.398(4)
C312 C313 1.384(4)
C313 C314 1.386(4)
C314 C315 1.380(4)
C315 C316 1.391(4)
C321 C322 1.392(4)
C321 C326 1.397(4)
C322 C323 1.382(4)
C323 C324 1.389(4)
C324 C325 1.372(4)
C325 C326 1.384(4)
B1 C441 1.638(3)
B1 C421 1.640(4)
B1 C411 1.641(4)
B1 C431 1.646(4)
C411 C412 1.397(3)
C411 C418 1.408(3)
C412 C413 1.388(4)
C413 C415 1.381(4)
C413 C414 1.502(4)
C414 F13 1.320(4)
C414 F11 1.327(4)
C414 F12 1.346(4)
C415 C416 1.394(4)
C416 C418 1.388(4)
C416 C417 1.499(4)
C417 F16 1.329(3)
C417 F14 1.338(3)
C417 F15 1.347(3)
C421 C428 1.398(3)
C421 C422 1.407(3)
C422 C423 1.386(4)
C423 C425 1.385(4)
C423 C424 1.497(3)
C424 F22 1.336(3)
C424 F23 1.337(3)
C424 F21 1.339(3)
C425 C426 1.387(3)
C426 C428 1.399(4)
C426 C427 1.490(4)
C427 F24 1.319(3)
C427 F25 1.329(3)
C427 F26 1.333(3)
C431 C432 1.397(4)
C431 C438 1.400(4)
C432 C433 1.399(4)
C433 C435 1.378(4)
C433 C434 1.495(4)
C434 F31 1.324(4)
C434 F32 1.334(4)
C434 F33 1.335(3)
C435 C436 1.388(4)
C436 C438 1.389(3)
C436 C437 1.500(4)
C437 F34 1.293(3)
C437 F36 1.325(3)
C437 F35 1.339(4)
C441 C442 1.400(4)
C441 C448 1.403(4)
C442 C443 1.393(3)
C443 C445 1.384(4)
C443 C444 1.498(4)
C444 F42B 1.166(14)
C444 F43B 1.202(15)
C444 F42A 1.295(4)
C444 F43A 1.303(3)
C444 F41B 1.333(14)
C444 F41A 1.333(4)
C445 C446 1.390(4)
C446 C448 1.391(3)
C446 C447 1.496(4)
C447 F46 1.334(3)
C447 F44 1.341(3)
C447 F45 1.343(3)
